data_7708748
loop_
_publ_author_name
'Nadurata, Vincent L.'
'Hay, Moya A.'
'Janetzki, Jett T.'
'Gransbury, Gemma K.'
'Boskovic, Colette'

_publ_section_title
;
 Rich redox-activity and solvatochromism in a family of heteroleptic
 cobalt complexes
;
_journal_name_full 'Dalton Transactions'
_journal_paper_doi 10.1039/D1DT03327A
_journal_year 2021
_chemical_formula_moiety 'C36 H28 Co F6 N2 O4'
_chemical_formula_sum 'C36 H28 Co F6 N2 O4'
_chemical_formula_weight 725.53
_space_group_crystal_system monoclinic
_space_group_IT_number 14
_space_group_name_Hall '-P 2yn'
_space_group_name_H-M_alt 'P 1 21/n 1'
_atom_sites_solution_hydrogens geom
_atom_sites_solution_primary dual
_audit_creation_date 2021-09-09
_audit_creation_method
;
Olex2 1.3
(compiled 2020.11.12 svn.r5f609507 for OlexSys, GUI svn.r6272)
;
_audit_update_record
;
2021-09-29 deposited with the CCDC.	2021-10-29 downloaded from the CCDC.
;
_cell_angle_alpha 90
_cell_angle_beta 114.3810(10)
_cell_angle_gamma 90
_cell_formula_units_Z 4
_cell_length_a 14.3831(2)
_cell_length_b 16.40050(10)
_cell_length_c 15.1624(2)
_cell_measurement_reflns_used 14199
_cell_measurement_temperature 100.01(10)
_cell_measurement_theta_max 76.5380
_cell_measurement_theta_min 3.5490
_cell_volume 3257.69(7)
_computing_cell_refinement 'CrysAlisPro 1.171.40.67a (Rigaku OD, 2019)'
_computing_data_collection 'CrysAlisPro 1.171.40.67a (Rigaku OD, 2019)'
_computing_data_reduction 'CrysAlisPro 1.171.40.67a (Rigaku OD, 2019)'
_computing_molecular_graphics 'Olex2 1.3 (Dolomanov et al., 2009)'
_computing_publication_material 'Olex2 1.3 (Dolomanov et al., 2009)'
_computing_structure_refinement 'SHELXL 2018/3 (Sheldrick, 2015)'
_computing_structure_solution 'SHELXT 2018/2 (Sheldrick, 2018)'
_diffrn_ambient_temperature 100
_diffrn_detector_area_resol_mean 10.0000
_diffrn_detector_type HyPix
_diffrn_measured_fraction_theta_full 0.999
_diffrn_measured_fraction_theta_max 0.967
_diffrn_measurement_details
;
List of Runs (angles in degrees, time in seconds):

  # Type    Start    End  Width  t~exp~   \w     \q     \k     \f   Frames
#--------------------------------------------------------------------------
  1  \w     94.00 120.00   0.50    0.49    --  105.86  45.00 -60.00   52
  2  \w    143.00 178.00   0.50    0.49    --  105.86  45.00 -60.00   70
  3  \w    101.00 176.00   0.50    0.49    --  105.86  30.00 120.00  150
  4  \w     94.00 176.00   0.50    0.49    --  105.86  30.00-120.00  164
  5  \w     93.00 152.00   0.50    0.49    --  105.86  16.00-141.00  118
  6  \w     71.00 102.00   0.50    0.12    --   47.57  16.00-141.00   62
  7  \w     35.00  65.00   0.50    0.12    --   47.57  16.00-141.00   60
  8  \w     39.00 106.00   0.50    0.49    --  105.86 -94.00-120.00  134
  9  \w    -28.00  27.00   0.50    0.12    --  -47.57  16.00-141.00  110
 10  \w    -37.00 -12.00   0.50    0.49    --  -86.25  30.00 -30.00   50
 11  \w    -71.00 -44.00   0.50    0.49    --  -86.25  61.00   0.00   54
 12  \w    -41.00   6.00   0.50    0.12    --  -47.57  38.00   0.00   94
 13  \w    -44.00  22.00   0.50    0.12    --  -47.57  38.00  90.00  132
 14  \w   -141.00 -89.00   0.50    0.49    --  -86.25 -16.00  48.00  104
 15  \w   -108.00 -41.00   0.50    0.12    --  -47.57 -16.00  48.00  134
 16  \w    -67.00 -41.00   0.50    0.12    --  -47.57 125.00-120.00   52
 17  \w     36.00 101.00   0.50    0.49    --  105.86 -77.00-120.00  130
 18  \w     62.00  94.00   0.50    0.49    --  105.86 -77.00 -60.00   64
 19  \w     40.00  69.00   0.50    0.49    --  105.86 -61.00-120.00   58
 20  \w     33.00  69.00   0.50    0.49    --  105.86 -61.00 -60.00   72
 21  \w     33.00  65.00   0.50    0.49    --  105.86 -61.00 -30.00   64
 22  \w     39.00  70.00   0.50    0.49    --  105.86 -61.00  90.00   62
 23  \w    142.00 175.00   0.50    0.49    --  105.86 125.00 120.00   66
 24  \w    113.00 138.00   0.50    0.49    --  105.86 125.00 120.00   50
 25  \w    -23.00   2.00   0.50    0.12    --   47.57 -16.00  48.00   50
;
_diffrn_measurement_device 'four-circle diffractometer'
_diffrn_measurement_device_type 'XtaLAB Synergy, Dualflex, HyPix'
_diffrn_measurement_method '\w scans'
_diffrn_radiation_type CuK\a
_diffrn_radiation_wavelength 1.54184
_diffrn_reflns_av_R_equivalents 0.0309
_diffrn_reflns_av_unetI/netI 0.0290
_diffrn_reflns_Laue_measured_fraction_full 0.999
_diffrn_reflns_Laue_measured_fraction_max 0.967
_diffrn_reflns_limit_h_max 18
_diffrn_reflns_limit_h_min -17
_diffrn_reflns_limit_k_max 20
_diffrn_reflns_limit_k_min -15
_diffrn_reflns_limit_l_max 18
_diffrn_reflns_limit_l_min -19
_diffrn_reflns_number 24516
_diffrn_reflns_point_group_measured_fraction_full 0.999
_diffrn_reflns_point_group_measured_fraction_max 0.967
_diffrn_reflns_theta_full 67.684
_diffrn_reflns_theta_max 76.571
_diffrn_reflns_theta_min 3.565
_exptl_absorpt_coefficient_mu 4.814
_exptl_absorpt_correction_T_max 1.000
_exptl_absorpt_correction_T_min 0.675
_exptl_absorpt_correction_type gaussian
_exptl_absorpt_process_details
;
CrysAlisPro 1.171.40.67a (Rigaku Oxford Diffraction, 2019)
Numerical absorption correction based on gaussian integration over
			a multifaceted crystal model
Empirical absorption correction using spherical harmonics,
 implemented in SCALE3 ABSPACK scaling algorithm.
;
_exptl_crystal_colour 'dark red'
_exptl_crystal_colour_modifier dark
_exptl_crystal_colour_primary red
_exptl_crystal_density_diffrn 1.479
_exptl_crystal_description rhombohedral
_exptl_crystal_F_000 1484
_exptl_crystal_size_max 0.235
_exptl_crystal_size_mid 0.141
_exptl_crystal_size_min 0.112
_refine_diff_density_max 0.223
_refine_diff_density_min -0.433
_refine_diff_density_rms 0.048
_refine_ls_extinction_method none
_refine_ls_goodness_of_fit_ref 1.054
_refine_ls_hydrogen_treatment constr
_refine_ls_matrix_type full
_refine_ls_number_parameters 474
_refine_ls_number_reflns 6622
_refine_ls_number_restraints 24
_refine_ls_restrained_S_all 1.052
_refine_ls_R_factor_all 0.0343
_refine_ls_R_factor_gt 0.0306
_refine_ls_shift/su_max 0.001
_refine_ls_shift/su_mean 0.000
_refine_ls_structure_factor_coef Fsqd
_refine_ls_weighting_details 'w=1/[\s^2^(Fo^2^)+(0.0386P)^2^+1.2646P] where P=(Fo^2^+2Fc^2^)/3'
_refine_ls_weighting_scheme calc
_refine_ls_wR_factor_gt 0.0769
_refine_ls_wR_factor_ref 0.0789
_reflns_Friedel_coverage 0.000
_reflns_number_gt 6114
_reflns_number_total 6622
_reflns_threshold_expression 'I > 2\s(I)'
_cod_data_source_file d1dt03327a2.cif
_cod_data_source_block Compound1
_cod_database_code 7708748
_shelx_shelxl_version_number 2018/3
_shelx_space_group_comment
;
The symmetry employed for this shelxl refinement is uniquely defined
by the following loop, which should always be used as a source of
symmetry information in preference to the above space-group names.
They are only intended as comments.
;
_olex2_refinement_description
;
1. Fixed Uiso
 At 1.2 times of:
  All C(H) groups
 At 1.5 times of:
  All C(H,H,H) groups
2. Uiso/Uaniso restraints and constraints
F1 \\sim F1A \\sim F2 \\sim F2A \\sim F3 \\sim F3A: within 2A with sigma of
0.04 and sigma for terminal atoms of 0.08 within 2A
3. Others
 Sof(F1)=Sof(F2)=Sof(F3)=1-FVAR(1)
 Sof(F3A)=Sof(F1A)=Sof(F2A)=FVAR(1)
4.a Aromatic/amide H refined with riding coordinates:
 C22B(H22B), C14A(H14A), C14B(H14B), C4(H4), C15B(H15B), C18A(H18A),
 C22A(H22A), C5(H5), C10(H10), C15A(H15A), C17A(H17A), C6(H6), C9(H9),
 C18B(H18B), C17B(H17B), C8(H8)
4.b Idealised Me refined as rotating group:
 C20A(H20A,H20B,H20C), C24B(H24A,H24B,H24C), C24A(H24D,H24E,H24F), C20B(H20D,
 H20E,H20F)
;
_olex2_submission_special_instructions
;
'No special instructions were received'
;
_oxdiff_exptl_absorpt_empirical_details
;
Empirical correction (ABSPACK) includes:
- Absorption correction using spherical harmonics
- Frame scaling
;

loop_
_space_group_symop_operation_xyz
'x, y, z'
'-x+1/2, y+1/2, -z+1/2'
'-x, -y, -z'
'x-1/2, -y-1/2, z-1/2'

loop_
_atom_site_label
_atom_site_type_symbol
_atom_site_fract_x
_atom_site_fract_y
_atom_site_fract_z
_atom_site_U_iso_or_equiv
_atom_site_adp_type
_atom_site_occupancy
_atom_site_site_symmetry_order
_atom_site_calc_flag
_atom_site_refinement_flags_posn
_atom_site_refinement_flags_adp
_atom_site_refinement_flags_occupancy
_atom_site_disorder_assembly
_atom_site_disorder_group
Co1 Co 0.52847(2) 0.35798(2) 0.82171(2) 0.01428(7) Uani 1 1 d . . . . .
F2B F -0.05895(7) 0.43053(6) 0.52933(8) 0.0359(3) Uani 1 1 d . . . . .
F3B F -0.05803(7) 0.30233(6) 0.55770(7) 0.0279(2) Uani 1 1 d . . . . .
F1B F -0.01842(7) 0.38852(8) 0.67420(7) 0.0354(3) Uani 1 1 d . . . . .
O2B O 0.55737(8) 0.23612(6) 0.81304(8) 0.0197(2) Uani 1 1 d . . . . .
O1A O 0.64753(8) 0.36670(6) 0.95380(8) 0.0194(2) Uani 1 1 d . . . . .
O2A O 0.50125(8) 0.47984(6) 0.82893(7) 0.0190(2) Uani 1 1 d . . . . .
O1B O 0.41774(8) 0.32598(7) 0.86515(7) 0.0204(2) Uani 1 1 d . . . . .
N2 N 0.41447(9) 0.36458(7) 0.66936(9) 0.0149(2) Uani 1 1 d . . . . .
N1 N 0.62016(9) 0.37119(7) 0.74020(9) 0.0150(2) Uani 1 1 d . . . . .
C22B C 0.40819(11) 0.18563(10) 0.82455(11) 0.0227(3) Uani 1 1 d . . . . .
H22B H 0.368154 0.137888 0.816731 0.027 Uiso 1 1 calc R U . . .
C14A C 0.78112(12) 0.30320(9) 0.76978(11) 0.0210(3) Uani 1 1 d . . . . .
H14A H 0.745171 0.261796 0.724803 0.025 Uiso 1 1 calc R U . . .
C14B C 0.24066(11) 0.30801(9) 0.58087(10) 0.0166(3) Uani 1 1 d . . . . .
H14B H 0.265464 0.268201 0.550434 0.020 Uiso 1 1 calc R U . . .
C20A C 0.76485(15) 0.41775(12) 1.10322(13) 0.0364(4) Uani 1 1 d . . . . .
H20A H 0.752748 0.372497 1.139378 0.055 Uiso 1 1 calc R U . . .
H20B H 0.776843 0.467917 1.141459 0.055 Uiso 1 1 calc R U . . .
H20C H 0.824786 0.405690 1.090277 0.055 Uiso 1 1 calc R U . . .
C4 C 0.32083(11) 0.38791(9) 0.42655(11) 0.0185(3) Uani 1 1 d . . . . .
H4 H 0.260785 0.379473 0.436971 0.022 Uiso 1 1 calc R U . . .
C15B C 0.13788(11) 0.30898(9) 0.56373(10) 0.0176(3) Uani 1 1 d . . . . .
H15B H 0.092283 0.269737 0.521961 0.021 Uiso 1 1 calc R U . . .
C18A C 0.78063(11) 0.42934(9) 0.85155(11) 0.0210(3) Uani 1 1 d . . . . .
H18A H 0.744368 0.473744 0.862597 0.025 Uiso 1 1 calc R U . . .
C21B C 0.37275(11) 0.25748(10) 0.84992(11) 0.0206(3) Uani 1 1 d . . . . .
C22A C 0.62449(13) 0.50477(10) 0.98872(11) 0.0236(3) Uani 1 1 d . . . . .
H22A H 0.649424 0.545198 1.037852 0.028 Uiso 1 1 calc R U . . .
C23B C 0.49772(12) 0.17815(9) 0.80972(11) 0.0204(3) Uani 1 1 d . . . . .
C24B C 0.52879(13) 0.09484(10) 0.78916(15) 0.0321(4) Uani 1 1 d . . . . .
H24A H 0.554440 0.099260 0.738678 0.048 Uiso 1 1 calc R U . . .
H24B H 0.469570 0.058347 0.767125 0.048 Uiso 1 1 calc R U . . .
H24C H 0.582545 0.072822 0.848337 0.048 Uiso 1 1 calc R U . . .
C3 C 0.41574(11) 0.38246(9) 0.50217(10) 0.0155(3) Uani 1 1 d . . . . .
C11 C 0.59743(11) 0.38778(9) 0.56598(10) 0.0156(3) Uani 1 1 d . . . . .
C2 C 0.45434(11) 0.37090(9) 0.60796(10) 0.0150(3) Uani 1 1 d . . . . .
C23A C 0.54254(11) 0.52608(9) 0.90240(11) 0.0189(3) Uani 1 1 d . . . . .
C7 C 0.49848(11) 0.41268(9) 0.39073(10) 0.0162(3) Uani 1 1 d . . . . .
C5 C 0.31432(11) 0.40633(9) 0.33292(11) 0.0201(3) Uani 1 1 d . . . . .
H5 H 0.248777 0.410069 0.280742 0.024 Uiso 1 1 calc R U . . .
C10 C 0.68781(11) 0.40037(9) 0.55659(11) 0.0183(3) Uani 1 1 d . . . . .
H10 H 0.751532 0.396591 0.611177 0.022 Uiso 1 1 calc R U . . .
C19A C 1.05134(14) 0.35370(12) 0.94357(16) 0.0355(4) Uani 1 1 d . . . . .
C13B C 0.30720(11) 0.36548(8) 0.64271(10) 0.0149(3) Uani 1 1 d . . . . .
C16A C 0.93840(12) 0.35861(10) 0.88639(12) 0.0234(3) Uani 1 1 d . . . . .
C1 C 0.57004(11) 0.37426(8) 0.64827(10) 0.0146(3) Uani 1 1 d . . . . .
C15A C 0.88638(12) 0.29823(10) 0.82043(12) 0.0237(3) Uani 1 1 d . . . . .
H15A H 0.922657 0.253584 0.809921 0.028 Uiso 1 1 calc R U . . .
C12 C 0.50363(11) 0.39383(8) 0.48310(10) 0.0151(3) Uani 1 1 d . . . . .
C17A C 0.88531(12) 0.42435(10) 0.90131(12) 0.0260(3) Uani 1 1 d . . . . .
H17A H 0.921315 0.465954 0.945953 0.031 Uiso 1 1 calc R U . . .
C6 C 0.39923(11) 0.41902(9) 0.31462(10) 0.0183(3) Uani 1 1 d . . . . .
H6 H 0.391529 0.432062 0.250922 0.022 Uiso 1 1 calc R U . . .
C19B C -0.00740(12) 0.37161(10) 0.59191(12) 0.0213(3) Uani 1 1 d . . . . .
C16B C 0.10254(11) 0.36788(9) 0.60827(11) 0.0171(3) Uani 1 1 d . . . . .
C21A C 0.67283(12) 0.42872(10) 1.00869(11) 0.0222(3) Uani 1 1 d . . . . .
C9 C 0.68341(11) 0.41899(9) 0.46399(11) 0.0195(3) Uani 1 1 d . . . . .
H9 H 0.745425 0.427630 0.457169 0.023 Uiso 1 1 calc R U . . .
C24A C 0.50087(14) 0.61170(10) 0.89206(12) 0.0269(3) Uani 1 1 d . . . . .
H24D H 0.532519 0.645658 0.858835 0.040 Uiso 1 1 calc R U . . .
H24E H 0.516273 0.634416 0.956373 0.040 Uiso 1 1 calc R U . . .
H24F H 0.426772 0.610629 0.854257 0.040 Uiso 1 1 calc R U . . .
C18B C 0.27151(11) 0.42322(9) 0.68882(11) 0.0180(3) Uani 1 1 d . . . . .
H18B H 0.317523 0.460843 0.733090 0.022 Uiso 1 1 calc R U . . .
C20B C 0.27236(12) 0.25654(11) 0.85950(13) 0.0302(4) Uani 1 1 d . . . . .
H20D H 0.280789 0.283162 0.920201 0.045 Uiso 1 1 calc R U . . .
H20E H 0.250321 0.200024 0.859689 0.045 Uiso 1 1 calc R U . . .
H20F H 0.220800 0.285824 0.804812 0.045 Uiso 1 1 calc R U . . .
C13A C 0.72852(11) 0.36882(9) 0.78502(11) 0.0162(3) Uani 1 1 d . . . . .
C17B C 0.16901(11) 0.42550(9) 0.66989(11) 0.0184(3) Uani 1 1 d . . . . .
H17B H 0.143848 0.466293 0.698841 0.022 Uiso 1 1 calc R U . . .
C8 C 0.59249(11) 0.42510(9) 0.38320(11) 0.0187(3) Uani 1 1 d . . . . .
H8 H 0.592788 0.437683 0.322157 0.022 Uiso 1 1 calc R U . . .
F3A F 1.0925(9) 0.2843(6) 0.9312(9) 0.033(2) Uani 0.53(6) 1 d . U P A 1
F1A F 1.0791(11) 0.3678(11) 1.0367(12) 0.058(2) Uani 0.53(6) 1 d . U P A 1
F2A F 1.0996(9) 0.4159(7) 0.9161(16) 0.068(3) Uani 0.53(6) 1 d . U P A 1
F1 F 1.0740(13) 0.341(2) 1.0409(12) 0.066(4) Uani 0.47(6) 1 d . U P A 2
F2 F 1.1013(9) 0.4152(6) 0.9388(18) 0.058(3) Uani 0.47(6) 1 d . U P A 2
F3 F 1.0923(11) 0.2894(9) 0.9213(15) 0.059(4) Uani 0.47(6) 1 d . U P A 2

loop_
_atom_site_aniso_label
_atom_site_aniso_U_11
_atom_site_aniso_U_22
_atom_site_aniso_U_33
_atom_site_aniso_U_23
_atom_site_aniso_U_13
_atom_site_aniso_U_12
Co1 0.01385(12) 0.01539(12) 0.01330(12) -0.00028(8) 0.00531(9) -0.00217(9)
F2B 0.0177(5) 0.0326(6) 0.0524(7) 0.0108(5) 0.0094(4) 0.0066(4)
F3B 0.0181(4) 0.0268(5) 0.0392(6) -0.0086(4) 0.0120(4) -0.0078(4)
F1B 0.0234(5) 0.0546(7) 0.0347(6) -0.0164(5) 0.0186(4) -0.0088(5)
O2B 0.0189(5) 0.0176(5) 0.0226(5) -0.0008(4) 0.0086(4) -0.0030(4)
O1A 0.0196(5) 0.0195(5) 0.0159(5) -0.0008(4) 0.0042(4) -0.0015(4)
O2A 0.0207(5) 0.0177(5) 0.0168(5) -0.0008(4) 0.0060(4) -0.0010(4)
O1B 0.0206(5) 0.0233(6) 0.0192(5) 0.0001(4) 0.0101(4) -0.0039(4)
N2 0.0140(6) 0.0157(6) 0.0147(6) -0.0006(4) 0.0055(5) -0.0007(4)
N1 0.0136(6) 0.0150(6) 0.0167(6) 0.0008(5) 0.0064(5) 0.0001(4)
C22B 0.0179(7) 0.0218(8) 0.0232(8) 0.0033(6) 0.0033(6) -0.0064(6)
C14A 0.0193(7) 0.0181(7) 0.0230(8) -0.0021(6) 0.0062(6) -0.0005(6)
C14B 0.0180(7) 0.0169(7) 0.0155(7) 0.0000(5) 0.0075(5) 0.0012(5)
C20A 0.0365(10) 0.0331(10) 0.0223(9) -0.0042(7) -0.0053(7) 0.0019(8)
C4 0.0145(7) 0.0224(8) 0.0183(7) 0.0006(6) 0.0063(6) 0.0017(6)
C15B 0.0161(7) 0.0186(7) 0.0166(7) -0.0010(6) 0.0052(5) -0.0025(6)
C18A 0.0176(7) 0.0198(8) 0.0243(8) -0.0027(6) 0.0073(6) 0.0010(6)
C21B 0.0174(7) 0.0277(8) 0.0150(7) 0.0068(6) 0.0050(6) -0.0028(6)
C22A 0.0288(8) 0.0217(8) 0.0168(7) -0.0050(6) 0.0059(6) -0.0038(6)
C23B 0.0192(7) 0.0182(7) 0.0174(7) 0.0014(6) 0.0013(6) -0.0031(6)
C24B 0.0221(8) 0.0204(8) 0.0468(11) -0.0016(7) 0.0074(7) -0.0025(6)
C3 0.0169(7) 0.0137(7) 0.0169(7) -0.0002(5) 0.0082(6) 0.0015(5)
C11 0.0168(7) 0.0136(7) 0.0170(7) 0.0002(5) 0.0076(6) 0.0007(5)
C2 0.0144(7) 0.0145(7) 0.0158(7) -0.0005(5) 0.0059(5) 0.0003(5)
C23A 0.0231(7) 0.0185(7) 0.0180(7) -0.0007(6) 0.0115(6) -0.0029(6)
C7 0.0192(7) 0.0134(7) 0.0171(7) -0.0007(5) 0.0087(6) -0.0001(5)
C5 0.0175(7) 0.0227(8) 0.0173(7) 0.0015(6) 0.0042(6) 0.0027(6)
C10 0.0158(7) 0.0187(7) 0.0201(7) 0.0000(6) 0.0070(6) -0.0009(6)
C19A 0.0184(8) 0.0346(10) 0.0472(12) -0.0052(8) 0.0071(8) 0.0027(7)
C13B 0.0138(7) 0.0173(7) 0.0139(7) 0.0018(5) 0.0060(5) -0.0005(5)
C16A 0.0150(7) 0.0234(8) 0.0289(9) 0.0021(6) 0.0063(6) 0.0010(6)
C1 0.0149(7) 0.0123(6) 0.0172(7) -0.0003(5) 0.0074(6) 0.0002(5)
C15A 0.0203(7) 0.0198(8) 0.0310(8) 0.0019(6) 0.0106(7) 0.0041(6)
C12 0.0167(7) 0.0118(6) 0.0177(7) -0.0016(5) 0.0080(6) 0.0002(5)
C17A 0.0173(7) 0.0255(8) 0.0301(9) -0.0064(7) 0.0048(6) -0.0033(6)
C6 0.0232(7) 0.0169(7) 0.0148(7) 0.0007(5) 0.0080(6) 0.0021(6)
C19B 0.0178(7) 0.0219(8) 0.0240(8) -0.0035(6) 0.0084(6) -0.0010(6)
C16B 0.0146(7) 0.0191(7) 0.0171(7) 0.0011(5) 0.0060(6) -0.0001(5)
C21A 0.0223(7) 0.0254(8) 0.0158(7) -0.0015(6) 0.0048(6) -0.0029(6)
C9 0.0183(7) 0.0201(7) 0.0240(8) -0.0003(6) 0.0127(6) -0.0007(6)
C24A 0.0390(9) 0.0200(8) 0.0227(8) -0.0002(6) 0.0137(7) 0.0031(7)
C18B 0.0163(7) 0.0196(7) 0.0173(7) -0.0024(6) 0.0062(6) -0.0028(6)
C20B 0.0206(8) 0.0355(10) 0.0354(9) 0.0119(8) 0.0127(7) -0.0009(7)
C13A 0.0142(7) 0.0181(7) 0.0167(7) 0.0028(5) 0.0069(6) -0.0011(5)
C17B 0.0179(7) 0.0186(7) 0.0200(7) -0.0024(6) 0.0091(6) 0.0011(6)
C8 0.0222(7) 0.0186(7) 0.0185(7) -0.0003(6) 0.0116(6) 0.0003(6)
F3A 0.015(3) 0.020(3) 0.055(3) 0.001(2) 0.006(2) 0.0041(19)
F1A 0.0258(18) 0.078(5) 0.045(3) -0.014(4) -0.0092(18) 0.014(3)
F2A 0.019(2) 0.063(5) 0.110(6) 0.032(5) 0.014(3) -0.010(2)
F1 0.029(3) 0.115(11) 0.036(2) -0.003(6) -0.0033(19) 0.025(6)
F2 0.017(2) 0.027(3) 0.114(8) -0.016(4) 0.009(3) -0.007(2)
F3 0.021(4) 0.061(6) 0.092(7) -0.012(4) 0.019(4) 0.012(4)

loop_
_atom_type_symbol
_atom_type_description
_atom_type_scat_dispersion_real
_atom_type_scat_dispersion_imag
_atom_type_scat_source
C C 0.0181 0.0091 'International Tables Vol C Tables 4.2.6.8 and 6.1.1.4'
H H 0.0000 0.0000 'International Tables Vol C Tables 4.2.6.8 and 6.1.1.4'
Co Co -2.3653 3.6143 'International Tables Vol C Tables 4.2.6.8 and 6.1.1.4'
F F 0.0727 0.0534 'International Tables Vol C Tables 4.2.6.8 and 6.1.1.4'
N N 0.0311 0.0180 'International Tables Vol C Tables 4.2.6.8 and 6.1.1.4'
O O 0.0492 0.0322 'International Tables Vol C Tables 4.2.6.8 and 6.1.1.4'

loop_
_exptl_crystal_face_index_h
_exptl_crystal_face_index_k
_exptl_crystal_face_index_l
_exptl_crystal_face_perp_dist
0 -2 1 0.0740
7 -7 0 0.0503
7 3 2 0.0636
0 10 2 0.0719
4 9 -3 0.0800
7 -7 -6 0.0724
0 -11 0 0.0836
4 -2 -10 0.0997
3 -9 -5 0.0866
2 5 -8 0.0892
1 10 -4 0.0819
-3 -6 -6 0.0836
-4 5 -5 0.0676
-3 9 -1 0.0721
-5 -6 -3 0.0632
-7 5 -1 0.0596
-5 9 0 0.0660
-3 -9 -3 0.0791
-7 -7 2 0.0541
-7 7 3 0.0507
-7 -7 5 0.0603
-8 5 6 0.0538
-4 -8 6 0.0696
-5 7 7 0.0773
8 0 0 0.0523
8 2 1 0.0568
7 6 -1 0.0721

loop_
_geom_angle_atom_site_label_1
_geom_angle_atom_site_label_2
_geom_angle_atom_site_label_3
_geom_angle
_geom_angle_site_symmetry_1
_geom_angle_site_symmetry_3
_geom_angle_publ_flag
O2B Co1 N2 93.61(4) . . ?
O2B Co1 N1 82.74(4) . . ?
O1A Co1 O2B 91.21(4) . . ?
O1A Co1 O2A 88.88(4) . . ?
O1A Co1 N2 169.60(4) . . ?
O1A Co1 N1 95.26(5) . . ?
O2A Co1 O2B 178.94(4) . . ?
O2A Co1 N2 86.13(4) . . ?
O2A Co1 N1 96.21(4) . . ?
O1B Co1 O2B 88.62(4) . . ?
O1B Co1 O1A 98.82(4) . . ?
O1B Co1 O2A 92.41(4) . . ?
O1B Co1 N2 90.51(4) . . ?
O1B Co1 N1 163.62(5) . . ?
N1 Co1 N2 76.25(5) . . ?
C23B O2B Co1 125.46(10) . . ?
C21A O1A Co1 126.84(10) . . ?
C23A O2A Co1 126.68(10) . . ?
C21B O1B Co1 125.43(10) . . ?
C2 N2 Co1 113.60(10) . . ?
C2 N2 C13B 123.32(12) . . ?
C13B N2 Co1 123.02(9) . . ?
C1 N1 Co1 115.17(10) . . ?
C1 N1 C13A 122.41(13) . . ?
C13A N1 Co1 122.16(9) . . ?
C21B C22B H22B 117.2 . . ?
C21B C22B C23B 125.53(14) . . ?
C23B C22B H22B 117.2 . . ?
C15A C14A H14A 120.1 . . ?
C13A C14A H14A 120.1 . . ?
C13A C14A C15A 119.87(14) . . ?
C15B C14B H14B 120.0 . . ?
C15B C14B C13B 119.97(13) . . ?
C13B C14B H14B 120.0 . . ?
H20A C20A H20B 109.5 . . ?
H20A C20A H20C 109.5 . . ?
H20B C20A H20C 109.5 . . ?
C21A C20A H20A 109.5 . . ?
C21A C20A H20B 109.5 . . ?
C21A C20A H20C 109.5 . . ?
C3 C4 H4 120.6 . . ?
C3 C4 C5 118.77(13) . . ?
C5 C4 H4 120.6 . . ?
C14B C15B H15B 120.3 . . ?
C16B C15B C14B 119.39(13) . . ?
C16B C15B H15B 120.3 . . ?
C17A C18A H18A 120.2 . . ?
C17A C18A C13A 119.54(14) . . ?
C13A C18A H18A 120.2 . . ?
O1B C21B C22B 125.40(14) . . ?
O1B C21B C20B 115.31(15) . . ?
C22B C21B C20B 119.28(14) . . ?
C23A C22A H22A 117.4 . . ?
C23A C22A C21A 125.28(14) . . ?
C21A C22A H22A 117.4 . . ?
O2B C23B C22B 125.43(15) . . ?
O2B C23B C24B 115.71(14) . . ?
C22B C23B C24B 118.86(14) . . ?
C23B C24B H24A 109.5 . . ?
C23B C24B H24B 109.5 . . ?
C23B C24B H24C 109.5 . . ?
H24A C24B H24B 109.5 . . ?
H24A C24B H24C 109.5 . . ?
H24B C24B H24C 109.5 . . ?
C4 C3 C2 135.39(13) . . ?
C4 C3 C12 118.81(13) . . ?
C12 C3 C2 105.71(12) . . ?
C10 C11 C1 134.65(13) . . ?
C10 C11 C12 119.35(13) . . ?
C12 C11 C1 105.80(12) . . ?
N2 C2 C3 135.89(13) . . ?
N2 C2 C1 117.03(13) . . ?
C3 C2 C1 106.89(12) . . ?
O2A C23A C22A 125.38(14) . . ?
O2A C23A C24A 116.19(13) . . ?
C22A C23A C24A 118.39(14) . . ?
C12 C7 C6 116.56(13) . . ?
C12 C7 C8 116.87(13) . . ?
C8 C7 C6 126.56(13) . . ?
C4 C5 H5 118.7 . . ?
C6 C5 C4 122.53(13) . . ?
C6 C5 H5 118.7 . . ?
C11 C10 H10 120.8 . . ?
C11 C10 C9 118.50(13) . . ?
C9 C10 H10 120.8 . . ?
F3A C19A C16A 113.9(5) . . ?
F3A C19A F2A 106.2(8) . . ?
F1A C19A C16A 112.8(7) . . ?
F1A C19A F3A 110.2(8) . . ?
F1A C19A F2A 102.9(8) . . ?
F2A C19A C16A 110.1(6) . . ?
F1 C19A C16A 110.3(8) . . ?
F2 C19A C16A 115.7(7) . . ?
F2 C19A F1 107.1(10) . . ?
F2 C19A F3 107.6(8) . . ?
F3 C19A C16A 112.8(6) . . ?
F3 C19A F1 102.5(10) . . ?
C14B C13B N2 123.11(13) . . ?
C14B C13B C18B 120.25(13) . . ?
C18B C13B N2 116.40(13) . . ?
C15A C16A C19A 120.90(15) . . ?
C15A C16A C17A 120.08(14) . . ?
C17A C16A C19A 119.01(15) . . ?
N1 C1 C11 134.59(14) . . ?
N1 C1 C2 117.92(13) . . ?
C11 C1 C2 107.25(12) . . ?
C14A C15A H15A 120.1 . . ?
C16A C15A C14A 119.83(15) . . ?
C16A C15A H15A 120.1 . . ?
C11 C12 C3 114.30(13) . . ?
C7 C12 C3 123.10(13) . . ?
C7 C12 C11 122.55(13) . . ?
C18A C17A C16A 120.31(15) . . ?
C18A C17A H17A 119.8 . . ?
C16A C17A H17A 119.8 . . ?
C7 C6 H6 119.9 . . ?
C5 C6 C7 120.20(13) . . ?
C5 C6 H6 119.9 . . ?
F2B C19B F1B 105.31(13) . . ?
F2B C19B C16B 112.57(13) . . ?
F3B C19B F2B 106.54(13) . . ?
F3B C19B F1B 106.32(13) . . ?
F3B C19B C16B 113.54(13) . . ?
F1B C19B C16B 111.98(13) . . ?
C15B C16B C19B 121.40(13) . . ?
C15B C16B C17B 120.65(14) . . ?
C17B C16B C19B 117.94(13) . . ?
O1A C21A C20A 115.44(14) . . ?
O1A C21A C22A 126.19(14) . . ?
C22A C21A C20A 118.36(14) . . ?
C10 C9 H9 118.8 . . ?
C8 C9 C10 122.42(14) . . ?
C8 C9 H9 118.8 . . ?
C23A C24A H24D 109.5 . . ?
C23A C24A H24E 109.5 . . ?
C23A C24A H24F 109.5 . . ?
H24D C24A H24E 109.5 . . ?
H24D C24A H24F 109.5 . . ?
H24E C24A H24F 109.5 . . ?
C13B C18B H18B 120.1 . . ?
C17B C18B C13B 119.76(14) . . ?
C17B C18B H18B 120.1 . . ?
C21B C20B H20D 109.5 . . ?
C21B C20B H20E 109.5 . . ?
C21B C20B H20F 109.5 . . ?
H20D C20B H20E 109.5 . . ?
H20D C20B H20F 109.5 . . ?
H20E C20B H20F 109.5 . . ?
C14A C13A N1 120.48(13) . . ?
C14A C13A C18A 120.36(14) . . ?
C18A C13A N1 118.88(13) . . ?
C16B C17B H17B 120.0 . . ?
C18B C17B C16B 119.93(14) . . ?
C18B C17B H17B 120.0 . . ?
C7 C8 H8 119.8 . . ?
C9 C8 C7 120.31(13) . . ?
C9 C8 H8 119.8 . . ?

loop_
_geom_bond_atom_site_label_1
_geom_bond_atom_site_label_2
_geom_bond_distance
_geom_bond_site_symmetry_2
_geom_bond_publ_flag
Co1 O2B 2.0564(11) . ?
Co1 O1A 2.0329(11) . ?
Co1 O2A 2.0482(11) . ?
Co1 O1B 2.0278(10) . ?
Co1 N2 2.2156(12) . ?
Co1 N1 2.1586(12) . ?
F2B C19B 1.3427(19) . ?
F3B C19B 1.3335(18) . ?
F1B C19B 1.3498(19) . ?
O2B C23B 1.2677(19) . ?
O1A C21A 1.2687(19) . ?
O2A C23A 1.2738(18) . ?
O1B C21B 1.2691(19) . ?
N2 C2 1.2833(19) . ?
N2 C13B 1.4246(18) . ?
N1 C1 1.2788(19) . ?
N1 C13A 1.4204(18) . ?
C22B H22B 0.9500 . ?
C22B C21B 1.399(2) . ?
C22B C23B 1.401(2) . ?
C14A H14A 0.9500 . ?
C14A C15A 1.389(2) . ?
C14A C13A 1.389(2) . ?
C14B H14B 0.9500 . ?
C14B C15B 1.391(2) . ?
C14B C13B 1.394(2) . ?
C20A H20A 0.9800 . ?
C20A H20B 0.9800 . ?
C20A H20C 0.9800 . ?
C20A C21A 1.507(2) . ?
C4 H4 0.9500 . ?
C4 C3 1.376(2) . ?
C4 C5 1.416(2) . ?
C15B H15B 0.9500 . ?
C15B C16B 1.390(2) . ?
C18A H18A 0.9500 . ?
C18A C17A 1.380(2) . ?
C18A C13A 1.393(2) . ?
C21B C20B 1.510(2) . ?
C22A H22A 0.9500 . ?
C22A C23A 1.397(2) . ?
C22A C21A 1.399(2) . ?
C23B C24B 1.510(2) . ?
C24B H24A 0.9800 . ?
C24B H24B 0.9800 . ?
C24B H24C 0.9800 . ?
C3 C2 1.477(2) . ?
C3 C12 1.421(2) . ?
C11 C10 1.380(2) . ?
C11 C1 1.472(2) . ?
C11 C12 1.418(2) . ?
C2 C1 1.5187(19) . ?
C23A C24A 1.509(2) . ?
C7 C12 1.406(2) . ?
C7 C6 1.421(2) . ?
C7 C8 1.418(2) . ?
C5 H5 0.9500 . ?
C5 C6 1.375(2) . ?
C10 H10 0.9500 . ?
C10 C9 1.413(2) . ?
C19A C16A 1.495(2) . ?
C19A F3A 1.331(11) . ?
C19A F1A 1.320(17) . ?
C19A F2A 1.391(13) . ?
C19A F1 1.390(18) . ?
C19A F2 1.258(15) . ?
C19A F3 1.318(15) . ?
C13B C18B 1.395(2) . ?
C16A C15A 1.387(2) . ?
C16A C17A 1.393(2) . ?
C15A H15A 0.9500 . ?
C17A H17A 0.9500 . ?
C6 H6 0.9500 . ?
C19B C16B 1.497(2) . ?
C16B C17B 1.394(2) . ?
C9 H9 0.9500 . ?
C9 C8 1.378(2) . ?
C24A H24D 0.9800 . ?
C24A H24E 0.9800 . ?
C24A H24F 0.9800 . ?
C18B H18B 0.9500 . ?
C18B C17B 1.381(2) . ?
C20B H20D 0.9800 . ?
C20B H20E 0.9800 . ?
C20B H20F 0.9800 . ?
C17B H17B 0.9500 . ?
C8 H8 0.9500 . ?

loop_
_geom_torsion_atom_site_label_1
_geom_torsion_atom_site_label_2
_geom_torsion_atom_site_label_3
_geom_torsion_atom_site_label_4
_geom_torsion
_geom_torsion_site_symmetry_1
_geom_torsion_site_symmetry_2
_geom_torsion_site_symmetry_3
_geom_torsion_site_symmetry_4
_geom_torsion_publ_flag
Co1 O2B C23B C22B -9.2(2) . . . . ?
Co1 O2B C23B C24B 171.59(11) . . . . ?
Co1 O1A C21A C20A 179.84(12) . . . . ?
Co1 O1A C21A C22A -1.0(2) . . . . ?
Co1 O2A C23A C22A 9.0(2) . . . . ?
Co1 O2A C23A C24A -173.58(10) . . . . ?
Co1 O1B C21B C22B 18.1(2) . . . . ?
Co1 O1B C21B C20B -161.05(10) . . . . ?
Co1 N2 C2 C3 -175.22(14) . . . . ?
Co1 N2 C2 C1 -1.00(15) . . . . ?
Co1 N2 C13B C14B -122.54(13) . . . . ?
Co1 N2 C13B C18B 51.79(16) . . . . ?
Co1 N1 C1 C11 175.35(13) . . . . ?
Co1 N1 C1 C2 1.76(16) . . . . ?
Co1 N1 C13A C14A 110.13(14) . . . . ?
Co1 N1 C13A C18A -63.83(16) . . . . ?
F2B C19B C16B C15B -101.93(17) . . . . ?
F2B C19B C16B C17B 78.11(18) . . . . ?
F3B C19B C16B C15B 19.2(2) . . . . ?
F3B C19B C16B C17B -160.74(14) . . . . ?
F1B C19B C16B C15B 139.64(15) . . . . ?
F1B C19B C16B C17B -40.32(19) . . . . ?
N2 C2 C1 N1 -0.49(19) . . . . ?
N2 C2 C1 C11 -175.72(12) . . . . ?
N2 C13B C18B C17B -177.21(13) . . . . ?
C14B C15B C16B C19B 179.83(14) . . . . ?
C14B C15B C16B C17B -0.2(2) . . . . ?
C14B C13B C18B C17B -2.7(2) . . . . ?
C4 C3 C2 N2 -3.1(3) . . . . ?
C4 C3 C2 C1 -177.72(16) . . . . ?
C4 C3 C12 C11 179.40(13) . . . . ?
C4 C3 C12 C7 1.8(2) . . . . ?
C4 C5 C6 C7 1.0(2) . . . . ?
C15B C14B C13B N2 175.18(13) . . . . ?
C15B C14B C13B C18B 1.1(2) . . . . ?
C15B C16B C17B C18B -1.4(2) . . . . ?
C21B C22B C23B O2B -3.2(3) . . . . ?
C21B C22B C23B C24B 175.95(15) . . . . ?
C23B C22B C21B O1B -1.6(3) . . . . ?
C23B C22B C21B C20B 177.58(15) . . . . ?
C3 C4 C5 C6 0.0(2) . . . . ?
C3 C2 C1 N1 175.31(12) . . . . ?
C3 C2 C1 C11 0.08(15) . . . . ?
C11 C10 C9 C8 0.1(2) . . . . ?
C2 N2 C13B C14B 60.5(2) . . . . ?
C2 N2 C13B C18B -125.22(15) . . . . ?
C2 C3 C12 C11 2.31(17) . . . . ?
C2 C3 C12 C7 -175.30(13) . . . . ?
C23A C22A C21A O1A -3.1(3) . . . . ?
C23A C22A C21A C20A 176.00(17) . . . . ?
C5 C4 C3 C2 174.71(15) . . . . ?
C5 C4 C3 C12 -1.3(2) . . . . ?
C10 C11 C1 N1 1.9(3) . . . . ?
C10 C11 C1 C2 175.93(16) . . . . ?
C10 C11 C12 C3 -177.93(13) . . . . ?
C10 C11 C12 C7 -0.3(2) . . . . ?
C10 C9 C8 C7 0.1(2) . . . . ?
C19A C16A C15A C14A 178.52(17) . . . . ?
C19A C16A C17A C18A -178.18(17) . . . . ?
C13B N2 C2 C3 2.0(3) . . . . ?
C13B N2 C2 C1 176.26(12) . . . . ?
C13B C14B C15B C16B 0.4(2) . . . . ?
C13B C18B C17B C16B 2.9(2) . . . . ?
C1 N1 C13A C14A -63.74(19) . . . . ?
C1 N1 C13A C18A 122.31(16) . . . . ?
C1 C11 C10 C9 -174.11(15) . . . . ?
C1 C11 C12 C3 -2.26(17) . . . . ?
C1 C11 C12 C7 175.37(13) . . . . ?
C15A C14A C13A N1 -174.49(14) . . . . ?
C15A C14A C13A C18A -0.6(2) . . . . ?
C15A C16A C17A C18A 0.8(3) . . . . ?
C12 C3 C2 N2 173.26(16) . . . . ?
C12 C3 C2 C1 -1.36(15) . . . . ?
C12 C11 C10 C9 0.0(2) . . . . ?
C12 C11 C1 N1 -172.84(16) . . . . ?
C12 C11 C1 C2 1.24(15) . . . . ?
C12 C7 C6 C5 -0.5(2) . . . . ?
C12 C7 C8 C9 -0.3(2) . . . . ?
C17A C18A C13A N1 174.94(14) . . . . ?
C17A C18A C13A C14A 1.0(2) . . . . ?
C17A C16A C15A C14A -0.4(3) . . . . ?
C6 C7 C12 C3 -0.9(2) . . . . ?
C6 C7 C12 C11 -178.28(13) . . . . ?
C6 C7 C8 C9 178.26(14) . . . . ?
C19B C16B C17B C18B 178.52(14) . . . . ?
C21A C22A C23A O2A -1.3(3) . . . . ?
C21A C22A C23A C24A -178.66(16) . . . . ?
C13A N1 C1 C11 -10.4(2) . . . . ?
C13A N1 C1 C2 176.02(12) . . . . ?
C13A C14A C15A C16A 0.4(2) . . . . ?
C13A C18A C17A C16A -1.1(3) . . . . ?
C8 C7 C12 C3 177.87(13) . . . . ?
C8 C7 C12 C11 0.4(2) . . . . ?
C8 C7 C6 C5 -179.09(15) . . . . ?
F3A C19A C16A C15A -5.9(7) . . . . ?
F3A C19A C16A C17A 173.1(7) . . . . ?
F1A C19A C16A C15A -132.4(9) . . . . ?
F1A C19A C16A C17A 46.6(9) . . . . ?
F2A C19A C16A C15A 113.3(9) . . . . ?
F2A C19A C16A C17A -67.7(9) . . . . ?
F1 C19A C16A C15A -111.8(16) . . . . ?
F1 C19A C16A C17A 67.2(16) . . . . ?
F2 C19A C16A C15A 126.5(12) . . . . ?
F2 C19A C16A C17A -54.5(12) . . . . ?
F3 C19A C16A C15A 2.1(11) . . . . ?
F3 C19A C16A C17A -178.9(11) . . . . ?
